data_7212585
loop_
_publ_author_name
'Schultheiss, Nate'
'Bethune, Sarah'
'Henck, Jan-Olav'

_publ_section_title
;
 Nutraceutical cocrystals: utilizing pterostilbene as a cocrystal former
;
_journal_issue 8
_journal_name_full CrystEngComm
_journal_page_first 2436
_journal_paper_doi 10.1039/c002045a
_journal_volume 12
_journal_year 2010
_chemical_formula_moiety
;
(C15 H12 N2 O1) (C16 H16 O3)
;
_chemical_formula_sum 'C31 H28 N2 O4'
_chemical_formula_weight 492.55
_chemical_name_systematic
;
205650
;
_space_group_IT_number 15
_symmetry_cell_setting monoclinic
_symmetry_space_group_name_Hall '-C 2yc'
_symmetry_space_group_name_H-M 'C 1 2/c 1'
_atom_sites_solution_hydrogens geom
_atom_sites_solution_primary direct
_atom_sites_solution_secondary difmap
_audit_creation_method SHELXL-97
_cell_angle_alpha 90.00
_cell_angle_beta 117.306(3)
_cell_angle_gamma 90.00
_cell_formula_units_Z 8
_cell_length_a 38.809(3)
_cell_length_b 5.3921(4)
_cell_length_c 26.7284(17)
_cell_measurement_reflns_used 6151
_cell_measurement_temperature 120(2)
_cell_measurement_theta_max 31.68
_cell_measurement_theta_min 3.15
_cell_volume 4970.0(6)
_computing_cell_refinement 'Bruker SAINT'
_computing_data_collection 'Bruker APEX2'
_computing_data_reduction 'Bruker SAINT'
_computing_molecular_graphics 'Bruker SHELXTL'
_computing_publication_material 'Bruker SHELXTL'
_computing_structure_refinement 'SHELXL-97 (Sheldrick, 1997)'
_computing_structure_solution 'SHELXS-97 (Sheldrick, 1990)'
_diffrn_ambient_temperature 120(2)
_diffrn_measured_fraction_theta_full 0.992
_diffrn_measured_fraction_theta_max 0.928
_diffrn_measurement_device_type 'Bruker APEX-II CCD'
_diffrn_measurement_method '\f and \w scans'
_diffrn_radiation_monochromator graphite
_diffrn_radiation_source 'fine-focus sealed tube'
_diffrn_radiation_type MoK\a
_diffrn_radiation_wavelength 0.71073
_diffrn_reflns_av_R_equivalents 0.0616
_diffrn_reflns_av_sigmaI/netI 0.0660
_diffrn_reflns_limit_h_max 56
_diffrn_reflns_limit_h_min -56
_diffrn_reflns_limit_k_max 7
_diffrn_reflns_limit_k_min -7
_diffrn_reflns_limit_l_max 40
_diffrn_reflns_limit_l_min -39
_diffrn_reflns_number 29297
_diffrn_reflns_theta_full 30.00
_diffrn_reflns_theta_max 32.54
_diffrn_reflns_theta_min 1.57
_diffrn_standards_number 0
_exptl_absorpt_coefficient_mu 0.087
_exptl_absorpt_correction_type none
_exptl_crystal_colour colourless
_exptl_crystal_density_diffrn 1.317
_exptl_crystal_density_meas 0
_exptl_crystal_density_method 'not measured'
_exptl_crystal_description plate
_exptl_crystal_F_000 2080
_exptl_crystal_size_max 0.28
_exptl_crystal_size_mid 0.18
_exptl_crystal_size_min 0.10
_refine_diff_density_max 0.386
_refine_diff_density_min -0.256
_refine_diff_density_rms 0.055
_refine_ls_extinction_method none
_refine_ls_goodness_of_fit_ref 1.085
_refine_ls_hydrogen_treatment mixed
_refine_ls_matrix_type full
_refine_ls_number_parameters 345
_refine_ls_number_reflns 8372
_refine_ls_number_restraints 0
_refine_ls_restrained_S_all 1.085
_refine_ls_R_factor_all 0.0882
_refine_ls_R_factor_gt 0.0515
_refine_ls_shift/su_max 0.001
_refine_ls_shift/su_mean 0.000
_refine_ls_structure_factor_coef Fsqd
_refine_ls_weighting_details 'calc w=1/[\s^2^(Fo^2^)+(0.0600P)^2^+0.0000P] where P=(Fo^2^+2Fc^2^)/3'
_refine_ls_weighting_scheme calc
_refine_ls_wR_factor_gt 0.1208
_refine_ls_wR_factor_ref 0.1361
_reflns_number_gt 5455
_reflns_number_total 8372
_reflns_threshold_expression >2sigma(I)
_cod_data_source_file c002045a.txt
_cod_data_source_block 205650
_cod_depositor_comments
;
The following automatic conversions were performed:

'_symmetry_cell_setting' value 'Monoclinic' changed to 'monoclinic'
according to /home/saulius/struct/CIF-dictionaries/cif_core.dic
dictionary named 'cif_core.dic' version 2.4.2 from 2011-04-26.

Automatic conversion script
Id: cif_fix_values 1891 2012-01-12 08:04:46Z andrius 
;
_cod_original_cell_volume 4969.9(6)
_cod_original_sg_symbol_H-M C2/c
_cod_database_code 7212585

loop_
_symmetry_equiv_pos_as_xyz
'x, y, z'
'-x, y, -z+1/2'
'x+1/2, y+1/2, z'
'-x+1/2, y+1/2, -z+1/2'
'-x, -y, -z'
'x, -y, z-1/2'
'-x+1/2, -y+1/2, -z'
'x+1/2, -y+1/2, z-1/2'

loop_
_atom_site_label
_atom_site_type_symbol
_atom_site_fract_x
_atom_site_fract_y
_atom_site_fract_z
_atom_site_U_iso_or_equiv
_atom_site_adp_type
_atom_site_occupancy
_atom_site_symmetry_multiplicity
_atom_site_calc_flag
_atom_site_refinement_flags
C11 C 0.28077(3) 0.3513(3) 0.65520(5) 0.0200(3) Uani 1 1 d .
C12 C 0.28942(3) 0.5117(3) 0.70071(5) 0.0218(3) Uani 1 1 d .
C13 C 0.32570(4) 0.4821(3) 0.74810(5) 0.0267(3) Uani 1 1 d .
H13 H 0.3330 0.5929 0.7789 0.032 Uiso 1 1 calc R
C14 C 0.35090(4) 0.2957(3) 0.75088(5) 0.0296(3) Uani 1 1 d .
H14 H 0.3752 0.2790 0.7834 0.035 Uiso 1 1 calc R
C15 C 0.34076(4) 0.1328(3) 0.70620(6) 0.0287(3) Uani 1 1 d .
H15 H 0.3578 0.0019 0.7085 0.034 Uiso 1 1 calc R
C16 C 0.30559(4) 0.1616(3) 0.65809(5) 0.0248(3) Uani 1 1 d .
H16 H 0.2986 0.0513 0.6272 0.030 Uiso 1 1 calc R
C17 C 0.26237(4) 0.6997(3) 0.70089(5) 0.0245(3) Uani 1 1 d .
H17 H 0.2736 0.8435 0.7229 0.029 Uiso 1 1 calc R
C21 C 0.20992(3) 0.3444(2) 0.60387(5) 0.0186(3) Uani 1 1 d .
C22 C 0.19881(3) 0.4952(2) 0.63660(5) 0.0199(3) Uani 1 1 d .
C23 C 0.16231(4) 0.4500(3) 0.63367(5) 0.0236(3) Uani 1 1 d .
H23 H 0.1534 0.5534 0.6541 0.028 Uiso 1 1 calc R
C24 C 0.13909(3) 0.2582(3) 0.60163(5) 0.0236(3) Uani 1 1 d .
H24 H 0.1147 0.2293 0.6009 0.028 Uiso 1 1 calc R
C25 C 0.15113(3) 0.1072(3) 0.57049(5) 0.0233(3) Uani 1 1 d .
H25 H 0.1351 -0.0250 0.5486 0.028 Uiso 1 1 calc R
C26 C 0.18672(3) 0.1513(2) 0.57172(5) 0.0210(3) Uani 1 1 d .
H26 H 0.1952 0.0492 0.5506 0.025 Uiso 1 1 calc R
C27 C 0.22346(4) 0.6922(3) 0.67341(5) 0.0227(3) Uani 1 1 d .
H27 H 0.2103 0.8313 0.6785 0.027 Uiso 1 1 calc R
N28 N 0.24616(3) 0.3927(2) 0.60352(4) 0.0195(2) Uani 1 1 d .
C31 C 0.24668(3) 0.5305(2) 0.56086(5) 0.0197(3) Uani 1 1 d .
N31 N 0.28142(3) 0.5907(2) 0.56523(5) 0.0268(3) Uani 1 1 d .
H31A H 0.2834(4) 0.680(3) 0.5391(7) 0.032 Uiso 1 1 d .
H31B H 0.3028(5) 0.540(3) 0.5930(7) 0.032 Uiso 1 1 d .
O32 O 0.21592(2) 0.59532(18) 0.51973(3) 0.0249(2) Uani 1 1 d .
C41 C 0.11838(3) 0.5408(3) 0.42892(5) 0.0226(3) Uani 1 1 d .
O41 O 0.13777(3) 0.66503(19) 0.47855(4) 0.0310(2) Uani 1 1 d .
C42 C 0.08273(4) 0.6346(3) 0.38973(6) 0.0274(3) Uani 1 1 d .
H42 H 0.0724 0.7787 0.3984 0.033 Uiso 1 1 calc R
C43 C 0.06230(4) 0.5186(3) 0.33827(5) 0.0266(3) Uani 1 1 d .
H43 H 0.0381 0.5853 0.3119 0.032 Uiso 1 1 calc R
C44 C 0.07631(3) 0.3064(3) 0.32410(5) 0.0221(3) Uani 1 1 d .
C45 C 0.11178(4) 0.2112(3) 0.36493(5) 0.0237(3) Uani 1 1 d .
H45 H 0.1217 0.0636 0.3569 0.028 Uiso 1 1 calc R
C46 C 0.13269(4) 0.3259(3) 0.41642(5) 0.0232(3) Uani 1 1 d .
H46 H 0.1567 0.2582 0.4432 0.028 Uiso 1 1 calc R
C47 C 0.05511(4) 0.1988(3) 0.26755(5) 0.0242(3) Uani 1 1 d .
H47 H 0.0322 0.2819 0.2418 0.029 Uiso 1 1 calc R
C51 C 0.04764(3) -0.1057(3) 0.19179(5) 0.0225(3) Uani 1 1 d .
C52 C 0.01421(3) -0.0031(3) 0.14725(5) 0.0225(3) Uani 1 1 d .
H52 H 0.0008 0.1301 0.1538 0.027 Uiso 1 1 calc R
C53 C 0.00136(3) -0.1007(3) 0.09367(5) 0.0219(3) Uani 1 1 d .
O53 O -0.03024(2) -0.01471(19) 0.04683(4) 0.0276(2) Uani 1 1 d .
C54 C 0.02052(3) -0.2977(3) 0.08298(5) 0.0215(3) Uani 1 1 d .
H54 H 0.0114 -0.3608 0.0459 0.026 Uiso 1 1 calc R
C55 C 0.05277(3) -0.3990(2) 0.12706(5) 0.0214(3) Uani 1 1 d .
O55 O 0.07417(2) -0.59127(18) 0.12222(4) 0.0257(2) Uani 1 1 d .
C56 C 0.06619(4) -0.3033(3) 0.18134(5) 0.0240(3) Uani 1 1 d .
H56 H 0.0884 -0.3747 0.2115 0.029 Uiso 1 1 calc R
C57 C 0.06510(4) -0.0052(3) 0.24919(5) 0.0252(3) Uani 1 1 d .
H57 H 0.0862 -0.0970 0.2767 0.030 Uiso 1 1 calc R
C58 C -0.05023(4) 0.1948(3) 0.05398(5) 0.0254(3) Uani 1 1 d .
H58A H -0.0719 0.2398 0.0176 0.038 Uiso 1 1 calc R
H58B H -0.0323 0.3351 0.0686 0.038 Uiso 1 1 calc R
H58C H -0.0602 0.1527 0.0806 0.038 Uiso 1 1 calc R
C59 C 0.06138(4) -0.6987(3) 0.06776(5) 0.0270(3) Uani 1 1 d .
H59A H 0.0787 -0.8355 0.0701 0.041 Uiso 1 1 calc R
H59B H 0.0618 -0.5726 0.0416 0.041 Uiso 1 1 calc R
H59C H 0.0349 -0.7618 0.0542 0.041 Uiso 1 1 calc R
H41 H 0.1624(5) 0.610(3) 0.4960(6) 0.032 Uiso 1 1 d .

loop_
_atom_site_aniso_label
_atom_site_aniso_U_11
_atom_site_aniso_U_22
_atom_site_aniso_U_33
_atom_site_aniso_U_23
_atom_site_aniso_U_13
_atom_site_aniso_U_12
C11 0.0152(5) 0.0267(7) 0.0170(5) 0.0056(5) 0.0065(4) 0.0002(5)
C12 0.0201(6) 0.0255(7) 0.0194(5) 0.0037(5) 0.0088(5) -0.0030(5)
C13 0.0219(6) 0.0365(8) 0.0190(6) 0.0022(5) 0.0072(5) -0.0053(6)
C14 0.0192(6) 0.0438(9) 0.0215(6) 0.0105(6) 0.0057(5) -0.0008(6)
C15 0.0216(6) 0.0327(8) 0.0308(7) 0.0121(6) 0.0112(5) 0.0070(5)
C16 0.0221(6) 0.0281(8) 0.0243(6) 0.0038(5) 0.0108(5) 0.0007(5)
C17 0.0268(6) 0.0234(7) 0.0225(6) -0.0033(5) 0.0106(5) -0.0050(5)
C21 0.0150(5) 0.0231(7) 0.0167(5) 0.0039(4) 0.0064(4) 0.0014(5)
C22 0.0193(5) 0.0206(7) 0.0183(5) 0.0018(5) 0.0073(5) 0.0020(5)
C23 0.0220(6) 0.0287(8) 0.0214(6) -0.0007(5) 0.0110(5) 0.0023(5)
C24 0.0172(5) 0.0276(8) 0.0261(6) 0.0021(5) 0.0100(5) 0.0004(5)
C25 0.0205(6) 0.0227(7) 0.0230(6) -0.0016(5) 0.0067(5) -0.0017(5)
C26 0.0207(6) 0.0231(7) 0.0179(5) -0.0006(5) 0.0076(5) 0.0025(5)
C27 0.0242(6) 0.0219(7) 0.0228(6) -0.0011(5) 0.0115(5) 0.0004(5)
N28 0.0158(4) 0.0255(6) 0.0163(4) 0.0030(4) 0.0066(4) 0.0012(4)
C31 0.0208(5) 0.0205(7) 0.0179(5) -0.0007(5) 0.0089(5) -0.0002(5)
N31 0.0186(5) 0.0392(8) 0.0216(5) 0.0101(5) 0.0082(4) 0.0002(5)
O32 0.0197(4) 0.0329(6) 0.0193(4) 0.0069(4) 0.0065(3) 0.0010(4)
C41 0.0205(6) 0.0231(7) 0.0228(6) -0.0038(5) 0.0088(5) -0.0043(5)
O41 0.0235(5) 0.0319(6) 0.0293(5) -0.0122(4) 0.0050(4) 0.0001(4)
C42 0.0253(6) 0.0179(7) 0.0338(7) -0.0034(5) 0.0089(5) 0.0002(5)
C43 0.0202(6) 0.0256(8) 0.0267(6) 0.0024(5) 0.0046(5) 0.0001(5)
C44 0.0195(5) 0.0263(7) 0.0196(5) 0.0012(5) 0.0080(5) -0.0037(5)
C45 0.0234(6) 0.0269(8) 0.0219(6) -0.0024(5) 0.0113(5) 0.0020(5)
C46 0.0182(5) 0.0285(8) 0.0206(6) -0.0007(5) 0.0070(5) 0.0023(5)
C47 0.0196(6) 0.0287(8) 0.0209(6) 0.0016(5) 0.0065(5) -0.0013(5)
C51 0.0207(6) 0.0276(7) 0.0181(5) 0.0002(5) 0.0078(5) -0.0044(5)
C52 0.0191(6) 0.0262(7) 0.0207(6) -0.0004(5) 0.0078(5) -0.0015(5)
C53 0.0172(5) 0.0250(7) 0.0196(5) 0.0026(5) 0.0051(5) -0.0001(5)
O53 0.0218(4) 0.0350(6) 0.0196(4) 0.0005(4) 0.0039(4) 0.0081(4)
C54 0.0194(6) 0.0254(7) 0.0176(5) -0.0006(5) 0.0068(5) -0.0032(5)
C55 0.0192(6) 0.0222(7) 0.0229(6) 0.0007(5) 0.0099(5) -0.0021(5)
O55 0.0227(4) 0.0287(6) 0.0218(4) 0.0000(4) 0.0069(4) 0.0041(4)
C56 0.0205(6) 0.0281(8) 0.0185(5) 0.0027(5) 0.0049(5) 0.0001(5)
C57 0.0218(6) 0.0306(8) 0.0188(6) 0.0023(5) 0.0057(5) 0.0011(5)
C58 0.0211(6) 0.0263(8) 0.0256(6) 0.0037(5) 0.0079(5) 0.0030(5)
C59 0.0277(6) 0.0272(8) 0.0246(6) -0.0019(5) 0.0107(5) 0.0009(6)

loop_
_atom_type_symbol
_atom_type_description
_atom_type_scat_dispersion_real
_atom_type_scat_dispersion_imag
_atom_type_scat_source
C C 0.0033 0.0016 'International Tables Vol C Tables 4.2.6.8 and 6.1.1.4'
H H 0.0000 0.0000 'International Tables Vol C Tables 4.2.6.8 and 6.1.1.4'
N N 0.0061 0.0033 'International Tables Vol C Tables 4.2.6.8 and 6.1.1.4'
O O 0.0106 0.0060 'International Tables Vol C Tables 4.2.6.8 and 6.1.1.4'

loop_
_geom_angle_atom_site_label_1
_geom_angle_atom_site_label_2
_geom_angle_atom_site_label_3
_geom_angle
C16 C11 C12 121.63(11)
C16 C11 N28 119.27(11)
C12 C11 N28 119.03(11)
C11 C12 C13 117.00(12)
C11 C12 C17 122.99(11)
C13 C12 C17 120.00(12)
C14 C13 C12 121.55(13)
C14 C13 H13 119.2
C12 C13 H13 119.2
C13 C14 C15 120.07(11)
C13 C14 H14 120.0
C15 C14 H14 120.0
C14 C15 C16 119.76(13)
C14 C15 H15 120.1
C16 C15 H15 120.1
C11 C16 C15 119.86(13)
C11 C16 H16 120.1
C15 C16 H16 120.1
C27 C17 C12 127.35(12)
C27 C17 H17 116.3
C12 C17 H17 116.3
C26 C21 C22 121.68(11)
C26 C21 N28 119.46(11)
C22 C21 N28 118.85(11)
C21 C22 C23 117.16(11)
C21 C22 C27 123.21(11)
C23 C22 C27 119.63(12)
C24 C23 C22 121.27(12)
C24 C23 H23 119.4
C22 C23 H23 119.4
C23 C24 C25 120.51(12)
C23 C24 H24 119.7
C25 C24 H24 119.7
C26 C25 C24 119.33(12)
C26 C25 H25 120.3
C24 C25 H25 120.3
C21 C26 C25 119.99(12)
C21 C26 H26 120.0
C25 C26 H26 120.0
C17 C27 C22 127.79(13)
C17 C27 H27 116.1
C22 C27 H27 116.1
C31 N28 C21 119.54(9)
C31 N28 C11 121.40(10)
C21 N28 C11 116.94(9)
O32 C31 N31 121.88(12)
O32 C31 N28 120.87(11)
N31 C31 N28 117.25(11)
C31 N31 H31A 121.0(10)
C31 N31 H31B 121.9(11)
H31A N31 H31B 117.1(15)
O41 C41 C46 122.71(11)
O41 C41 C42 117.90(12)
C46 C41 C42 119.39(12)
C41 O41 H41 108.8(10)
C43 C42 C41 120.17(13)
C43 C42 H42 119.9
C41 C42 H42 119.9
C42 C43 C44 121.69(12)
C42 C43 H43 119.2
C44 C43 H43 119.2
C43 C44 C45 117.09(11)
C43 C44 C47 120.03(11)
C45 C44 C47 122.82(12)
C46 C45 C44 121.91(13)
C46 C45 H45 119.0
C44 C45 H45 119.0
C45 C46 C41 119.71(11)
C45 C46 H46 120.1
C41 C46 H46 120.1
C57 C47 C44 125.78(12)
C57 C47 H47 117.1
C44 C47 H47 117.1
C56 C51 C52 119.60(11)
C56 C51 C57 117.50(11)
C52 C51 C57 122.85(12)
C53 C52 C51 118.59(12)
C53 C52 H52 120.7
C51 C52 H52 120.7
O53 C53 C52 124.21(12)
O53 C53 C54 114.03(11)
C52 C53 C54 121.75(11)
C53 O53 C58 117.24(10)
C55 C54 C53 119.05(11)
C55 C54 H54 120.5
C53 C54 H54 120.5
O55 C55 C54 124.81(11)
O55 C55 C56 115.11(10)
C54 C55 C56 120.08(12)
C55 O55 C59 117.43(9)
C51 C56 C55 120.91(11)
C51 C56 H56 119.5
C55 C56 H56 119.5
C47 C57 C51 128.10(12)
C47 C57 H57 115.9
C51 C57 H57 115.9
O53 C58 H58A 109.5
O53 C58 H58B 109.5
H58A C58 H58B 109.5
O53 C58 H58C 109.5
H58A C58 H58C 109.5
H58B C58 H58C 109.5
O55 C59 H59A 109.5
O55 C59 H59B 109.5
H59A C59 H59B 109.5
O55 C59 H59C 109.5
H59A C59 H59C 109.5
H59B C59 H59C 109.5

loop_
_geom_bond_atom_site_label_1
_geom_bond_atom_site_label_2
_geom_bond_distance
C11 C16 1.3829(18)
C11 C12 1.4018(18)
C11 N28 1.4352(14)
C12 C13 1.4056(17)
C12 C17 1.4608(19)
C13 C14 1.380(2)
C13 H13 0.9500
C14 C15 1.386(2)
C14 H14 0.9500
C15 C16 1.3894(17)
C15 H15 0.9500
C16 H16 0.9500
C17 C27 1.3432(17)
C17 H17 0.9500
C21 C26 1.3867(18)
C21 C22 1.3995(18)
C21 N28 1.4346(15)
C22 C23 1.4040(17)
C22 C27 1.4655(18)
C23 C24 1.3808(19)
C23 H23 0.9500
C24 C25 1.3897(19)
C24 H24 0.9500
C25 C26 1.3870(17)
C25 H25 0.9500
C26 H26 0.9500
C27 H27 0.9500
N28 C31 1.3690(16)
C31 O32 1.2456(14)
C31 N31 1.3389(16)
N31 H31A 0.880(17)
N31 H31B 0.865(16)
C41 O41 1.3634(15)
C41 C46 1.3902(19)
C41 C42 1.3921(18)
O41 H41 0.900(16)
C42 C43 1.3825(19)
C42 H42 0.9500
C43 C44 1.3918(19)
C43 H43 0.9500
C44 C45 1.4040(17)
C44 C47 1.4689(17)
C45 C46 1.3823(17)
C45 H45 0.9500
C46 H46 0.9500
C47 C57 1.333(2)
C47 H47 0.9500
C51 C56 1.3839(19)
C51 C52 1.4104(17)
C51 C57 1.4672(17)
C52 C53 1.3864(17)
C52 H52 0.9500
C53 O53 1.3704(14)
C53 C54 1.3989(18)
O53 C58 1.4319(16)
C54 C55 1.3784(17)
C54 H54 0.9500
C55 O55 1.3710(15)
C55 C56 1.3963(17)
O55 C59 1.4276(15)
C56 H56 0.9500
C57 H57 0.9500
C58 H58A 0.9800
C58 H58B 0.9800
C58 H58C 0.9800
C59 H59A 0.9800
C59 H59B 0.9800
C59 H59C 0.9800

loop_
_geom_hbond_atom_site_label_D
_geom_hbond_atom_site_label_H
_geom_hbond_atom_site_label_A
_geom_hbond_distance_DH
_geom_hbond_distance_HA
_geom_hbond_distance_DA
_geom_hbond_angle_DHA
_geom_hbond_site_symmetry_A
O41 H41 O32 0.900(16) 1.875(16) 2.7365(13) 159.6(15) .
N31 H31A O32 0.880(17) 1.995(17) 2.8722(15) 174.4(15) 7_566

loop_
_geom_torsion_atom_site_label_1
_geom_torsion_atom_site_label_2
_geom_torsion_atom_site_label_3
_geom_torsion_atom_site_label_4
_geom_torsion
C16 C11 C12 C13 4.23(19)
N28 C11 C12 C13 -172.82(11)
C16 C11 C12 C17 -174.45(12)
N28 C11 C12 C17 8.50(19)
C11 C12 C13 C14 -3.11(19)
C17 C12 C13 C14 175.61(13)
C12 C13 C14 C15 0.3(2)
C13 C14 C15 C16 1.6(2)
C12 C11 C16 C15 -2.5(2)
N28 C11 C16 C15 174.54(12)
C14 C15 C16 C11 -0.5(2)
C11 C12 C17 C27 28.7(2)
C13 C12 C17 C27 -149.96(14)
C26 C21 C22 C23 -2.72(18)
N28 C21 C22 C23 176.92(11)
C26 C21 C22 C27 176.60(12)
N28 C21 C22 C27 -3.76(18)
C21 C22 C23 C24 2.59(18)
C27 C22 C23 C24 -176.76(12)
C22 C23 C24 C25 -1.2(2)
C23 C24 C25 C26 -0.18(19)
C22 C21 C26 C25 1.44(19)
N28 C21 C26 C25 -178.19(11)
C24 C25 C26 C21 0.07(19)
C12 C17 C27 C22 -0.3(2)
C21 C22 C27 C17 -30.8(2)
C23 C22 C27 C17 148.47(14)
C26 C21 N28 C31 82.60(15)
C22 C21 N28 C31 -97.05(14)
C26 C21 N28 C11 -113.70(13)
C22 C21 N28 C11 66.66(15)
C16 C11 N28 C31 -83.61(16)
C12 C11 N28 C31 93.51(15)
C16 C11 N28 C21 113.00(13)
C12 C11 N28 C21 -69.87(16)
C21 N28 C31 O32 -6.61(19)
C11 N28 C31 O32 -169.57(12)
C21 N28 C31 N31 173.70(12)
C11 N28 C31 N31 10.74(18)
O41 C41 C42 C43 178.61(12)
C46 C41 C42 C43 -1.7(2)
C41 C42 C43 C44 0.3(2)
C42 C43 C44 C45 1.5(2)
C42 C43 C44 C47 -175.67(13)
C43 C44 C45 C46 -1.9(2)
C47 C44 C45 C46 175.15(13)
C44 C45 C46 C41 0.6(2)
O41 C41 C46 C45 -179.05(13)
C42 C41 C46 C45 1.3(2)
C43 C44 C47 C57 -178.81(14)
C45 C44 C47 C57 4.2(2)
C56 C51 C52 C53 -1.41(19)
C57 C51 C52 C53 175.75(12)
C51 C52 C53 O53 -178.79(12)
C51 C52 C53 C54 0.4(2)
C52 C53 O53 C58 2.15(19)
C54 C53 O53 C58 -177.06(11)
O53 C53 C54 C55 179.94(11)
C52 C53 C54 C55 0.7(2)
C53 C54 C55 O55 -179.74(12)
C53 C54 C55 C56 -0.72(19)
C54 C55 O55 C59 -1.89(18)
C56 C55 O55 C59 179.05(11)
C52 C51 C56 C55 1.4(2)
C57 C51 C56 C55 -175.89(12)
O55 C55 C56 C51 178.77(12)
C54 C55 C56 C51 -0.3(2)
C44 C47 C57 C51 -172.66(13)
C56 C51 C57 C47 171.83(14)
C52 C51 C57 C47 -5.4(2)
